data_2310105
loop_
_publ_author_name
'Perloff, A.'
'Block, S.'

_publ_section_title
;
 The crystal structure of barium tetraborate, Ba O (B2 O3)2
;
_journal_name_full 'Acta Crystallographica (1,1948-23,1967)'
_journal_page_first 297
_journal_page_last 300
_journal_paper_doi 10.1107/S0365110X65003341
_journal_volume 19
_journal_year 1965
_chemical_formula_sum 'B4 Ba O7'
_chemical_name_systematic 'Ba O (B2 O3)2'
_space_group_IT_number 14
_symmetry_space_group_name_Hall '-P 2ybc'
_symmetry_space_group_name_H-M 'P 1 21/c 1'
_cell_angle_alpha 90
_cell_angle_beta 104.95
_cell_angle_gamma 90
_cell_formula_units_Z 8
_cell_length_a 10.56
_cell_length_b 8.2
_cell_length_c 13.01
_cell_volume 1088.429
_citation_journal_id_ASTM ACCRA9
_cod_data_source_file boron4-x_0.cif
_cod_data_source_block B4Ba1O7
_cod_original_formula_sum 'B4 Ba1 O7'
_cod_database_code 2310105

loop_
_symmetry_equiv_pos_as_xyz
x,y,z
-x,y+1/2,-z+1/2
-x,-y,-z
x,-y-1/2,z-1/2

loop_
_atom_site_label
_atom_site_type_symbol
_atom_site_fract_x
_atom_site_fract_y
_atom_site_fract_z
_atom_site_occupancy
_atom_site_U_iso_or_equiv
O10 O-2 0.28465 0.81789 0.21238 1 0.0
O12 O-2 0.33685 0.02845 0.33648 1 0.0
B8 B+3 0.13752 0.59067 0.00895 1 0.0
Ba2 Ba+2 0.10503 0.12266 0.2038 1 0.0
O9 O-2 0.16727 0.99042 0.42674 1 0.0
O6 O-2 0.4902 0.36172 0.20244 1 0.0
B2 B+3 0.18134 0.69039 0.19241 1 0.0
B6 B+3 0.28732 0.08413 0.42625 1 0.0
O7 O-2 0.36497 0.74972 0.39562 1 0.0
O4 O-2 0.18354 0.59723 0.29272 1 0.0
B3 B+3 0.24768 0.36699 0.48418 1 0.0
O2 O-2 0.1074 0.39972 0.48533 1 0.0
O14 O-2 0.19956 0.5811 0.10866 1 0.0
O13 O-2 0.31287 0.19358 0.09501 1 0.0
O11 O-2 0.38661 0.43517 0.02502 1 0.0
B1 B+3 0.01122 0.28695 0.44819 1 0.0
O5 O-2 0.04897 0.77536 0.15911 1 0.0
B5 B+3 0.36956 0.86674 0.30991 1 0.0
O1 O-2 0.25678 0.25692 0.40344 1 0.0
B4 B+3 0.28331 0.62158 0.38255 1 0.0
O8 O-2 0.03121 0.80333 0.47576 1 0.0
O3 O-2 0.30361 0.5238 0.46822 1 0.0
B7 B+3 0.39284 0.32871 0.10612 1 0.0
Ba1 Ba+2 0.46306 0.74077 0.10597 1 0.0
